data_4323583
loop_
_publ_author_name
'Wen-Yann Yeh'
'Charlotte L. Stern'
'Duward F. Shriver'

_publ_contact_author
;
D.F. Shriver
Department of Chemistry
Northwestern University
Evanston, IL 60208-3113, USA
;
_publ_contact_author_email ' Shriver@chem.nwu.edu '
_publ_contact_author_fax ' 847-491-7713 '
_publ_contact_author_phone ' 847-491-5655'
_publ_section_title
;
 Reactions of Triosmium Carbonyl Clusters with Thionylaniline. Crystal
 Structures of Os~3~(CO)~9~(\m~3~-NPh)(\m~3~-S),
 Os~3~(CO)~9~(\m~3~,\h^2^-(PhN)~2~SO)(\m~3~-S), and
 Os~3~(CO)~8~(NCMe)(\m~3~-NPh)(\m~3~-S).
;
_journal_name_full 'Inorganic Chemistry'
_journal_page_first 4408
_journal_page_last 4414
_journal_paper_doi 10.1021/ic961153j
_journal_volume 36
_journal_year 1997
_chemical_formula_sum 'C16 H8 N2 O8 Os3 S'
_chemical_formula_weight 958.91
_space_group_IT_number 14
_symmetry_cell_setting monoclinic
_symmetry_Int_Tables_number 14
_symmetry_space_group_name_Hall '-P 2yn'
_symmetry_space_group_name_H-M 'P 1 21/n 1'
_audit_creation_date 'Wed Jul 16 10:33:36 1997'
_audit_creation_method 'from TEXRAY.INF file'
_cell_angle_alpha 90
_cell_angle_beta 93.72(2)
_cell_angle_gamma 90
_cell_formula_units_Z 8
_cell_length_a 18.792(3)
_cell_length_b 8.856(3)
_cell_length_c 26.210(9)
_cell_measurement_reflns_used 25
_cell_measurement_temperature 153.2
_cell_measurement_theta_max 24.0
_cell_measurement_theta_min 21.0
_cell_volume 4353(2)
_computing_cell_refinement 'MSC/AFC Diffractometer Control'
_computing_data_collection 'MSC/AFC Diffractometer Control'
_computing_data_reduction teXsan
_computing_publication_material teXsan
_computing_structure_refinement teXsan
_computing_structure_solution SHELXS86
_diffrn_ambient_temperature 153.2
_diffrn_measurement_device CAD4
_diffrn_measurement_method 'omega/theta scans'
_diffrn_orient_matrix_UB_11 -0.03912
_diffrn_orient_matrix_UB_12 -0.04683
_diffrn_orient_matrix_UB_13 0.01863
_diffrn_orient_matrix_UB_21 0.02874
_diffrn_orient_matrix_UB_22 0.01390
_diffrn_orient_matrix_UB_23 0.03309
_diffrn_orient_matrix_UB_31 -0.02202
_diffrn_orient_matrix_UB_32 0.10143
_diffrn_orient_matrix_UB_33 0.00407
_diffrn_radiation_monochromator graphite
_diffrn_radiation_source 'X-ray tube'
_diffrn_radiation_type MoKalpha
_diffrn_radiation_wavelength 0.7107
_diffrn_reflns_av_R_equivalents 10.76
_diffrn_reflns_limit_h_max 0
_diffrn_reflns_limit_h_min -20
_diffrn_reflns_limit_k_max 10
_diffrn_reflns_limit_k_min 0
_diffrn_reflns_limit_l_max 31
_diffrn_reflns_limit_l_min -31
_diffrn_reflns_number 8018
_diffrn_reflns_theta_max 24.56
_diffrn_standards_decay_% 0.00
_diffrn_standards_interval_count 90
_diffrn_standards_number 3
_exptl_absorpt_coefficient_mu 17.600
_exptl_absorpt_correction_T_max 0.317
_exptl_absorpt_correction_T_min 0.130
_exptl_absorpt_correction_type analytical
_exptl_absorpt_process_details Tompa_analytical
_exptl_crystal_colour yellow
_exptl_crystal_density_diffrn 2.926
_exptl_crystal_description columnar
_exptl_crystal_F_000 3408.00
_exptl_crystal_size_max 0.330
_exptl_crystal_size_mid 0.110
_exptl_crystal_size_min 0.070
_refine_diff_density_max 3.11
_refine_diff_density_min -4.14
_refine_ls_extinction_coef 1.06796
_refine_ls_extinction_method Zachariasen_type_2_Gaussian_isotropic
_refine_ls_goodness_of_fit_obs 2.477
_refine_ls_hydrogen_treatment noref
_refine_ls_matrix_type full
_refine_ls_number_parameters 363
_refine_ls_number_reflns 4169
_refine_ls_number_restraints 0
_refine_ls_R_factor_obs 0.0662
_refine_ls_shift/esd_max 0.0100
_refine_ls_structure_factor_coef F
_refine_ls_weighting_scheme sigma
_refine_ls_wR_factor_obs 0.0627
_reflns_number_observed 4169
_reflns_number_total 7937
_reflns_observed_criterion 3.00
_cod_data_source_file ic961153j_3.cif
_cod_data_source_block Compound3
_cod_original_cell_volume 4352(1)
_cod_original_sg_symbol_H-M 'P 21/n '
_cod_original_formula_sum 'C16 H8 N2 O8 Os3 S '
_cod_database_code 4323583

loop_
_symmetry_equiv_pos_as_xyz
'   +x,   +y,   +z'
1/2-x,1/2+y,1/2-z
'   -x,   -y,   -z'
1/2+x,1/2-y,1/2+z

loop_
_atom_site_aniso_label
_atom_site_aniso_U_11
_atom_site_aniso_U_22
_atom_site_aniso_U_33
_atom_site_aniso_U_12
_atom_site_aniso_U_13
_atom_site_aniso_U_23
Os(1) 0.0291(9) 0.0213(10) 0.044(1) -0.0005(8) 0.0060(8) -0.0033(9)
Os(2) 0.0208(8) 0.0240(10) 0.034(1) -0.0031(7) -0.0018(7) -0.0015(9)
Os(3) 0.0232(8) 0.0261(10) 0.0333(10) -0.0052(8) 0.0018(6) 0.0014(9)
Os(4) 0.0223(7) 0.0260(10) 0.0263(9) -0.0037(8) -0.0019(6) -0.0027(9)
Os(5) 0.0203(8) 0.0252(10) 0.0278(10) -0.0033(7) -0.0042(7) -0.0014(8)
Os(6) 0.0221(7) 0.0236(10) 0.0257(9) 0.0012(7) -0.0028(6) 0.0008(8)
S(1) 0.023(5) 0.030(6) 0.057(8) -0.008(5) 0.004(5) 0.000(6)
S(2) 0.028(5) 0.033(6) 0.025(5) 0.000(5) -0.003(4) -0.009(6)
O(1) 0.04(2) 0.05(2) 0.09(3) 0.03(2) -0.01(2) 0.03(2)
O(2) 0.08(2) 0.05(2) 0.07(2) -0.03(2) 0.00(2) -0.03(2)
O(3) 0.05(2) 0.04(2) 0.08(3) 0.00(2) -0.01(2) 0.00(2)
O(4) 0.06(2) 0.04(2) 0.05(2) 0.01(2) 0.00(2) -0.01(2)
O(5) 0.04(2) 0.11(3) 0.05(2) -0.03(2) -0.01(2) 0.01(2)
O(6) 0.04(2) 0.11(3) 0.08(3) 0.01(2) 0.01(2) 0.02(3)
O(7) 0.05(2) 0.09(3) 0.06(2) -0.02(2) 0.01(2) 0.00(2)
O(8) 0.05(2) 0.09(3) 0.05(2) -0.01(2) 0.02(2) -0.01(2)
O(9) 0.05(2) 0.09(3) 0.02(2) -0.03(2) -0.02(1) 0.01(2)
O(10) 0.07(2) 0.03(2) 0.08(3) -0.02(2) 0.02(2) -0.02(2)
O(11) 0.05(2) 0.09(3) 0.04(2) -0.01(2) -0.01(1) 0.04(2)
O(12) 0.06(2) 0.03(2) 0.08(2) -0.01(2) -0.03(2) -0.01(2)
O(13) 0.03(1) 0.01(1) 0.05(2) 0.01(1) -0.01(1) 0.00(1)
O(14) 0.05(2) 0.07(2) 0.03(2) 0.02(2) -0.01(1) -0.01(2)
O(15) 0.04(2) 0.08(2) 0.04(2) 0.04(2) -0.02(1) 0.00(2)
O(16) 0.05(2) 0.09(3) 0.04(2) -0.02(2) -0.02(1) 0.02(2)

loop_
_atom_site_label
_atom_site_fract_x
_atom_site_fract_y
_atom_site_fract_z
_atom_site_U_iso_or_equiv
_atom_site_thermal_displace_type
_atom_site_calc_flag
_atom_site_calc_attached_atom
Os(1) 0.59914(8) 0.0833(2) 0.11620(7) 0.0313(5) Uij ? ?
Os(2) 0.57879(7) -0.2032(2) 0.07198(6) 0.0266(5) Uij ? ?
Os(3) 0.60266(7) -0.2703(2) 0.17295(6) 0.0275(5) Uij ? ?
Os(4) 0.36645(7) -0.2833(2) 0.31340(6) 0.0250(4) Uij ? ?
Os(5) 0.48641(7) -0.0174(2) 0.36317(6) 0.0247(5) Uij ? ?
Os(6) 0.43122(7) -0.2545(2) 0.41328(6) 0.0240(4) Uij ? ?
S(1) 0.5152(5) -0.090(1) 0.1406(4) 0.037(3) Uij ? ?
S(2) 0.4886(4) -0.275(1) 0.3334(4) 0.029(3) Uij ? ?
O(1) 0.495(1) 0.334(3) 0.081(1) 0.06(1) Uij ? ?
O(2) 0.633(1) 0.246(3) 0.217(1) 0.07(1) Uij ? ?
O(3) 0.604(1) -0.032(3) -0.024(1) 0.05(1) Uij ? ?
O(4) 0.669(1) -0.470(3) 0.046(1) 0.053(10) Uij ? ?
O(5) 0.437(1) -0.347(4) 0.029(1) 0.07(1) Uij ? ?
O(6) 0.722(1) -0.500(4) 0.175(1) 0.08(1) Uij ? ?
O(7) 0.495(1) -0.499(4) 0.202(1) 0.07(1) Uij ? ?
O(8) 0.637(1) -0.150(4) 0.278(1) 0.06(1) Uij ? ?
O(9) 0.367(1) -0.116(4) 0.2147(10) 0.053(10) Uij ? ?
O(10) 0.363(1) -0.588(3) 0.262(1) 0.06(1) Uij ? ?
O(11) 0.495(1) 0.149(4) 0.263(1) 0.06(1) Uij ? ?
O(12) 0.464(1) 0.246(3) 0.429(1) 0.06(1) Uij ? ?
O(13) 0.649(1) -0.012(3) 0.3883(9) 0.028(8) Uij ? ?
O(14) 0.409(1) -0.048(3) 0.501(1) 0.049(10) Uij ? ?
O(15) 0.553(1) -0.428(3) 0.470(1) 0.051(10) Uij ? ?
O(16) 0.318(1) -0.481(4) 0.433(1) 0.06(1) Uij ? ?
N(1) 0.679(1) 0.176(3) 0.0785(10) 0.015(7) Uij ? ?
N(2) 0.659(2) -0.116(4) 0.129(1) 0.051(10) Uij ? ?
N(3) 0.256(2) -0.294(4) 0.320(1) 0.051(10) Uij ? ?
N(4) 0.382(1) -0.098(3) 0.3638(10) 0.012(6) Uij ? ?
C(1) 0.535(2) 0.241(5) 0.096(1) 0.033(10) Uij ? ?
C(2) 0.620(2) 0.187(5) 0.178(2) 0.03(1) Uij ? ?
C(3) 0.597(2) -0.099(5) 0.018(2) 0.05(1) Uij ? ?
C(4) 0.634(2) -0.364(5) 0.055(1) 0.03(1) Uij ? ?
C(5) 0.485(3) -0.289(6) 0.046(2) 0.07(2) Uij ? ?
C(6) 0.676(2) -0.412(5) 0.171(1) 0.032(10) Uij ? ?
C(7) 0.536(2) -0.399(5) 0.194(1) 0.03(1) Uij ? ?
C(8) 0.623(2) -0.196(5) 0.241(2) 0.04(1) Uij ? ?
C(9) 0.725(2) 0.211(4) 0.054(1) 0.023(8) Uij ? ?
C(10) 0.786(2) 0.250(5) 0.024(1) 0.04(1) Uij ? ?
C(11) 0.734(2) -0.124(4) 0.128(1) 0.015(8) Uij ? ?
C(12) 0.767(2) -0.140(4) 0.087(1) 0.031(10) Uij ? ?
C(13) 0.845(2) -0.136(5) 0.087(2) 0.05(1) Uij ? ?
C(14) 0.881(2) -0.101(5) 0.133(2) 0.04(1) Uij ? ?
C(15) 0.847(2) -0.062(5) 0.173(2) 0.04(1) Uij ? ?
C(16) 0.776(2) -0.084(5) 0.169(1) 0.03(1) Uij ? ?
C(17) 0.366(2) -0.196(4) 0.253(1) 0.029(9) Uij ? ?
C(18) 0.365(2) -0.477(5) 0.282(2) 0.031(10) Uij ? ?
C(19) 0.492(2) 0.082(4) 0.302(2) 0.030(9) Uij ? ?
C(20) 0.473(2) 0.140(5) 0.405(2) 0.04(1) Uij ? ?
C(21) 0.589(2) -0.017(4) 0.380(1) 0.023(9) Uij ? ?
C(22) 0.420(2) -0.141(5) 0.468(2) 0.04(1) Uij ? ?
C(23) 0.509(2) -0.369(5) 0.448(2) 0.05(1) Uij ? ?
C(24) 0.363(2) -0.387(4) 0.426(1) 0.027(9) Uij ? ?
C(25) 0.199(2) -0.293(5) 0.330(2) 0.04(1) Uij ? ?
C(26) 0.125(2) -0.290(5) 0.345(2) 0.06(1) Uij ? ?
C(27) 0.320(2) 0.002(5) 0.369(1) 0.032(10) Uij ? ?
C(28) 0.314(2) 0.144(5) 0.348(2) 0.05(1) Uij ? ?
C(29) 0.255(2) 0.228(5) 0.354(1) 0.036(10) Uij ? ?
C(30) 0.207(2) 0.188(5) 0.388(2) 0.04(1) Uij ? ?
C(31) 0.211(2) 0.053(5) 0.412(1) 0.03(1) Uij ? ?
C(32) 0.270(2) -0.042(5) 0.406(2) 0.04(1) Uij ? ?
H(1) 0.8209 0.1722 0.0269 0.0509 Uij ? ?
H(2) 0.7700 0.2618 -0.0110 0.0509 Uij ? ?
H(3) 0.8068 0.3423 0.0363 0.0509 Uij ? ?
H(4) 0.7402 -0.1564 0.0558 0.0376 Uij ? ?
H(5) 0.8692 -0.1561 0.0570 0.0572 Uij ? ?
H(6) 0.9316 -0.1043 0.1351 0.0476 Uij ? ?
H(7) 0.8711 -0.0210 0.2024 0.0445 Uij ? ?
H(8) 0.7527 -0.0686 0.2002 0.0418 Uij ? ?
H(9) 0.1219 -0.2295 0.3745 0.0704 Uij ? ?
H(10) 0.0952 -0.2500 0.3177 0.0704 Uij ? ?
H(11) 0.1103 -0.3904 0.3520 0.0704 Uij ? ?
H(12) 0.3515 0.1835 0.3294 0.0546 Uij ? ?
H(13) 0.2477 0.3169 0.3344 0.0433 Uij ? ?
H(14) 0.1700 0.2563 0.3958 0.0434 Uij ? ?
H(15) 0.1731 0.0212 0.4320 0.0410 Uij ? ?
H(16) 0.2776 -0.1304 0.4265 0.0432 Uij ? ?

loop_
_atom_type_symbol
_atom_type_oxidation_number
_atom_type_number_in_cell
_atom_type_scat_dispersion_real
_atom_type_scat_dispersion_imag
_atom_type_scat_source
Os 0 24 -1.216 7.603 'International Tables'
C 0 128 0.003 0.002 'International Tables'
H 0 64 0.000 0.000 'International Tables'
O 0 64 0.011 0.006 'International Tables'
N 0 16 0.006 0.003 'International Tables'
S 0 8 0.125 0.123 'International Tables'

loop_
_geom_angle_atom_site_label_1
_geom_angle_atom_site_label_2
_geom_angle_atom_site_label_3
_geom_angle
_geom_angle_site_symmetry_1
_geom_angle_site_symmetry_2
_geom_angle_site_symmetry_3
_geom_angle_publ_flag
Os(2) Os(1) S(1) 55.9(3) ? ? ? yes
Os(2) Os(1) N(1) 104.6(7) ? ? ? yes
Os(2) Os(1) N(2) 50.8(9) ? ? ? yes
Os(2) Os(1) C(1) 118(1) ? ? ? yes
Os(2) Os(1) C(2) 144(1) ? ? ? yes
S(1) Os(1) N(1) 160.4(8) ? ? ? yes
S(1) Os(1) N(2) 76.5(9) ? ? ? yes
S(1) Os(1) C(1) 97(1) ? ? ? yes
S(1) Os(1) C(2) 101(1) ? ? ? yes
N(1) Os(1) N(2) 90(1) ? ? ? yes
N(1) Os(1) C(1) 92(1) ? ? ? yes
N(1) Os(1) C(2) 95(1) ? ? ? yes
N(2) Os(1) C(1) 169(1) ? ? ? yes
N(2) Os(1) C(2) 100(1) ? ? ? yes
C(1) Os(1) C(2) 88(1) ? ? ? yes
Os(1) Os(2) Os(3) 77.66(6) ? ? ? yes
Os(1) Os(2) S(1) 51.9(2) ? ? ? yes
Os(1) Os(2) N(2) 48.0(9) ? ? ? yes
Os(1) Os(2) C(3) 80(1) ? ? ? yes
Os(1) Os(2) C(4) 137(1) ? ? ? yes
Os(1) Os(2) C(5) 125(1) ? ? ? yes
Os(3) Os(2) S(1) 55.3(3) ? ? ? yes
Os(3) Os(2) N(2) 49.4(9) ? ? ? yes
Os(3) Os(2) C(3) 151(1) ? ? ? yes
Os(3) Os(2) C(4) 90(1) ? ? ? yes
Os(3) Os(2) C(5) 109(1) ? ? ? yes
S(1) Os(2) N(2) 72.5(9) ? ? ? yes
S(1) Os(2) C(3) 120(1) ? ? ? yes
S(1) Os(2) C(4) 143(1) ? ? ? yes
S(1) Os(2) C(5) 86(1) ? ? ? yes
N(2) Os(2) C(3) 102(1) ? ? ? yes
N(2) Os(2) C(4) 93(1) ? ? ? yes
N(2) Os(2) C(5) 156(1) ? ? ? yes
C(3) Os(2) C(4) 94(1) ? ? ? yes
C(3) Os(2) C(5) 98(1) ? ? ? yes
C(4) Os(2) C(5) 97(1) ? ? ? yes
Os(2) Os(3) S(1) 56.4(3) ? ? ? yes
Os(2) Os(3) N(2) 52.3(9) ? ? ? yes
Os(2) Os(3) C(6) 101(1) ? ? ? yes
Os(2) Os(3) C(7) 111(1) ? ? ? yes
Os(2) Os(3) C(8) 146(1) ? ? ? yes
S(1) Os(3) N(2) 74.6(9) ? ? ? yes
S(1) Os(3) C(6) 157(1) ? ? ? yes
S(1) Os(3) C(7) 93(1) ? ? ? yes
S(1) Os(3) C(8) 100(1) ? ? ? yes
N(2) Os(3) C(6) 91(1) ? ? ? yes
N(2) Os(3) C(7) 162(1) ? ? ? yes
N(2) Os(3) C(8) 101(1) ? ? ? yes
C(6) Os(3) C(7) 96(1) ? ? ? yes
C(6) Os(3) C(8) 98(1) ? ? ? yes
C(7) Os(3) C(8) 92(1) ? ? ? yes
Os(6) Os(4) S(2) 55.1(2) ? ? ? yes
Os(6) Os(4) N(3) 107.5(9) ? ? ? yes
Os(6) Os(4) N(4) 47.1(7) ? ? ? yes
Os(6) Os(4) C(17) 140(1) ? ? ? yes
Os(6) Os(4) C(18) 118(1) ? ? ? yes
S(2) Os(4) N(3) 162.4(10) ? ? ? yes
S(2) Os(4) N(4) 75.0(6) ? ? ? yes
S(2) Os(4) C(17) 98(1) ? ? ? yes
S(2) Os(4) C(18) 96(1) ? ? ? yes
N(3) Os(4) N(4) 94(1) ? ? ? yes
N(3) Os(4) C(17) 98(1) ? ? ? yes
N(3) Os(4) C(18) 90(1) ? ? ? yes
N(4) Os(4) C(17) 102(1) ? ? ? yes
N(4) Os(4) C(18) 165(1) ? ? ? yes
C(17) Os(4) C(18) 90(1) ? ? ? yes
Os(6) Os(5) S(2) 56.0(2) ? ? ? yes
Os(6) Os(5) N(4) 49.1(7) ? ? ? yes
Os(6) Os(5) C(19) 146(1) ? ? ? yes
Os(6) Os(5) C(20) 103(1) ? ? ? yes
Os(6) Os(5) C(21) 107(1) ? ? ? yes
S(2) Os(5) N(4) 73.5(7) ? ? ? yes
S(2) Os(5) C(19) 99(1) ? ? ? yes
S(2) Os(5) C(20) 159(1) ? ? ? yes
S(2) Os(5) C(21) 92(1) ? ? ? yes
N(4) Os(5) C(19) 105(1) ? ? ? yes
N(4) Os(5) C(20) 95(1) ? ? ? yes
N(4) Os(5) C(21) 156(1) ? ? ? yes
C(19) Os(5) C(20) 100(1) ? ? ? yes
C(19) Os(5) C(21) 94(1) ? ? ? yes
C(20) Os(5) C(21) 91(1) ? ? ? yes
Os(4) Os(6) Os(5) 77.12(6) ? ? ? yes
Os(4) Os(6) S(2) 51.9(2) ? ? ? yes
Os(4) Os(6) N(4) 48.2(7) ? ? ? yes
Os(4) Os(6) C(22) 136(1) ? ? ? yes
Os(4) Os(6) C(23) 130(1) ? ? ? yes
Os(4) Os(6) C(24) 80(1) ? ? ? yes
Os(5) Os(6) S(2) 55.6(2) ? ? ? yes
Os(5) Os(6) N(4) 49.5(6) ? ? ? yes
Os(5) Os(6) C(22) 91(1) ? ? ? yes
Os(5) Os(6) C(23) 108(1) ? ? ? yes
Os(5) Os(6) C(24) 153(1) ? ? ? yes
S(2) Os(6) N(4) 73.5(7) ? ? ? yes
S(2) Os(6) C(22) 145(1) ? ? ? yes
S(2) Os(6) C(23) 89(1) ? ? ? yes
S(2) Os(6) C(24) 118(1) ? ? ? yes
N(4) Os(6) C(22) 92(1) ? ? ? yes
N(4) Os(6) C(23) 157(1) ? ? ? yes
N(4) Os(6) C(24) 104(1) ? ? ? yes
C(22) Os(6) C(23) 92(1) ? ? ? yes
C(22) Os(6) C(24) 95(1) ? ? ? yes
C(23) Os(6) C(24) 95(1) ? ? ? yes
Os(1) S(1) Os(2) 72.2(3) ? ? ? yes
Os(1) S(1) Os(3) 94.3(3) ? ? ? yes
Os(2) S(1) Os(3) 68.3(3) ? ? ? yes
Os(4) S(2) Os(5) 93.8(3) ? ? ? yes
Os(4) S(2) Os(6) 73.1(2) ? ? ? yes
Os(5) S(2) Os(6) 68.4(3) ? ? ? yes
Os(1) N(1) C(9) 171(2) ? ? ? yes
Os(1) N(2) Os(2) 81(1) ? ? ? yes
Os(1) N(2) Os(3) 110(1) ? ? ? yes
Os(1) N(2) C(11) 124(2) ? ? ? yes
Os(2) N(2) Os(3) 78(1) ? ? ? yes
Os(2) N(2) C(11) 127(2) ? ? ? yes
Os(3) N(2) C(11) 121(2) ? ? ? yes
Os(4) N(3) C(25) 169(3) ? ? ? yes
Os(4) N(4) Os(5) 110(1) ? ? ? yes
Os(4) N(4) Os(6) 84.7(9) ? ? ? yes
Os(4) N(4) C(27) 116(1) ? ? ? yes
Os(5) N(4) Os(6) 81.4(8) ? ? ? yes
Os(5) N(4) C(27) 123(2) ? ? ? yes
Os(6) N(4) C(27) 131(2) ? ? ? yes
Os(1) C(1) O(1) 176(3) ? ? ? yes
Os(1) C(2) O(2) 177(3) ? ? ? yes
Os(2) C(3) O(3) 173(3) ? ? ? yes
Os(2) C(4) O(4) 177(3) ? ? ? yes
Os(2) C(5) O(5) 172(4) ? ? ? yes
Os(3) C(6) O(6) 173(3) ? ? ? yes
Os(3) C(7) O(7) 170(3) ? ? ? yes
Os(3) C(8) O(8) 177(3) ? ? ? yes
N(1) C(9) C(10) 177(3) ? ? ? yes
N(2) C(11) C(12) 124(3) ? ? ? yes
N(2) C(11) C(16) 119(3) ? ? ? yes
C(12) C(11) C(16) 114(3) ? ? ? yes
C(11) C(12) C(13) 122(3) ? ? ? yes
C(12) C(13) C(14) 116(3) ? ? ? yes
C(13) C(14) C(15) 121(3) ? ? ? yes
C(14) C(15) C(16) 116(3) ? ? ? yes
C(11) C(16) C(15) 127(3) ? ? ? yes
Os(4) C(17) O(9) 170(3) ? ? ? yes
Os(4) C(18) O(10) 177(3) ? ? ? yes
Os(5) C(19) O(11) 177(3) ? ? ? yes
Os(5) C(20) O(12) 175(3) ? ? ? yes
Os(5) C(21) O(13) 177(3) ? ? ? yes
Os(6) C(22) O(14) 172(3) ? ? ? yes
Os(6) C(23) O(15) 175(3) ? ? ? yes
Os(6) C(24) O(16) 177(3) ? ? ? yes
N(3) C(25) C(26) 178(4) ? ? ? yes
N(4) C(27) C(28) 123(3) ? ? ? yes
N(4) C(27) C(32) 116(3) ? ? ? yes
C(28) C(27) C(32) 118(3) ? ? ? yes
C(27) C(28) C(29) 120(3) ? ? ? yes
C(28) C(29) C(30) 121(3) ? ? ? yes
C(29) C(30) C(31) 120(3) ? ? ? yes
C(30) C(31) C(32) 119(3) ? ? ? yes
C(27) C(32) C(31) 117(3) ? ? ? yes

loop_
_geom_bond_atom_site_label_1
_geom_bond_atom_site_label_2
_geom_bond_distance
_geom_bond_site_symmetry_1
_geom_bond_site_symmetry_2
_geom_bond_publ_flag
Os(1) Os(2) 2.806(2) ? ? yes
Os(1) S(1) 2.320(10) ? ? yes
Os(1) N(1) 2.03(2) ? ? yes
Os(1) N(2) 2.11(3) ? ? yes
Os(1) C(1) 1.90(4) ? ? yes
Os(1) C(2) 1.89(4) ? ? yes
Os(2) Os(3) 2.721(2) ? ? yes
Os(2) S(1) 2.44(1) ? ? yes
Os(2) N(2) 2.20(3) ? ? yes
Os(2) C(3) 1.74(5) ? ? yes
Os(2) C(4) 1.83(4) ? ? yes
Os(2) C(5) 1.99(5) ? ? yes
Os(3) S(1) 2.41(1) ? ? yes
Os(3) N(2) 2.11(3) ? ? yes
Os(3) C(6) 1.86(4) ? ? yes
Os(3) C(7) 1.81(4) ? ? yes
Os(3) C(8) 1.91(5) ? ? yes
Os(4) Os(6) 2.826(2) ? ? yes
Os(4) S(2) 2.323(8) ? ? yes
Os(4) N(3) 2.09(3) ? ? yes
Os(4) N(4) 2.12(3) ? ? yes
Os(4) C(17) 1.77(4) ? ? yes
Os(4) C(18) 1.90(4) ? ? yes
Os(5) Os(6) 2.718(2) ? ? yes
Os(5) S(2) 2.41(1) ? ? yes
Os(5) N(4) 2.09(2) ? ? yes
Os(5) C(19) 1.84(4) ? ? yes
Os(5) C(20) 1.80(4) ? ? yes
Os(5) C(21) 1.96(3) ? ? yes
Os(6) S(2) 2.423(9) ? ? yes
Os(6) N(4) 2.08(3) ? ? yes
Os(6) C(22) 1.77(4) ? ? yes
Os(6) C(23) 1.95(5) ? ? yes
Os(6) C(24) 1.78(4) ? ? yes
O(1) C(1) 1.16(4) ? ? yes
O(2) C(2) 1.14(4) ? ? yes
O(3) C(3) 1.27(5) ? ? yes
O(4) C(4) 1.18(4) ? ? yes
O(5) C(5) 1.10(5) ? ? yes
O(6) C(6) 1.16(4) ? ? yes
O(7) C(7) 1.20(4) ? ? yes
O(8) C(8) 1.09(4) ? ? yes
O(9) C(17) 1.22(4) ? ? yes
O(10) C(18) 1.11(4) ? ? yes
O(11) C(19) 1.18(4) ? ? yes
O(12) C(20) 1.15(4) ? ? yes
O(13) C(21) 1.12(3) ? ? yes
O(14) C(22) 1.22(4) ? ? yes
O(15) C(23) 1.12(4) ? ? yes
O(16) C(24) 1.21(4) ? ? yes
N(1) C(9) 1.15(4) ? ? yes
N(2) C(11) 1.41(4) ? ? yes
N(3) C(25) 1.14(4) ? ? yes
N(4) C(27) 1.48(4) ? ? yes
C(9) C(10) 1.47(4) ? ? yes
C(11) C(12) 1.28(4) ? ? yes
C(11) C(16) 1.35(5) ? ? yes
C(12) C(13) 1.46(5) ? ? yes
C(13) C(14) 1.37(5) ? ? yes
C(14) C(15) 1.31(5) ? ? yes
C(15) C(16) 1.34(4) ? ? yes
C(25) C(26) 1.45(5) ? ? yes
C(27) C(28) 1.38(5) ? ? yes
C(27) C(32) 1.45(5) ? ? yes
C(28) C(29) 1.34(5) ? ? yes
C(29) C(30) 1.37(5) ? ? yes
C(30) C(31) 1.34(5) ? ? yes
C(31) C(32) 1.41(5) ? ? yes
